data_1100681
loop_
_publ_author_name
'Imai, Tokiko'
'Yoshihiro, Yokoyama'
'Sekine, Akiko'
'Uekusa, Hidediro'
'Ohashi, Yuji'

_publ_section_title
;
 The Structure of 2-Amino-2-deoxyascorbic acid and
 2-Amino-2-deoxyerythorbic acid
;
_journal_name_full
;
 Analytical Sciences: X-ray Structure Analysis Online
;
_journal_page_first x65
_journal_page_last x66
_journal_paper_doi 10.2116/analscix.19.x65
_journal_volume 19
_journal_year 2003
_chemical_formula_sum 'C6 H9 N O5'
_chemical_formula_weight 175.14
_chemical_name_common 'Scorbamic acid'
_space_group_IT_number 19
_symmetry_cell_setting orthorhombic
_symmetry_space_group_name_Hall 'P 2ac 2ab'
_symmetry_space_group_name_H-M 'P 21 21 21'
_atom_sites_solution_hydrogens geom
_atom_sites_solution_primary direct
_atom_sites_solution_secondary difmap
_cell_angle_alpha 90.00
_cell_angle_beta 90.00
_cell_angle_gamma 90.00
_cell_formula_units_Z 4
_cell_length_a 8.8162(6)
_cell_length_b 16.9420(15)
_cell_length_c 4.8651(3)
_cell_measurement_reflns_used 3092
_cell_measurement_temperature 296(2)
_cell_measurement_theta_max 27.51
_cell_measurement_theta_min 2.40
_cell_volume 726.67(9)
_diffrn_ambient_temperature 296(2)
_diffrn_detector_area_resol_mean 10
_diffrn_measurement_device_type 'Rigaku R-AXIS CS Imaging Plate'
_diffrn_measurement_method '\w scans'
_diffrn_radiation_monochromator graphite
_diffrn_radiation_source 'fine-focus sealed tube'
_diffrn_radiation_type MoK\a
_diffrn_radiation_wavelength 0.71070
_diffrn_reflns_av_R_equivalents 0.0569
_diffrn_reflns_av_sigmaI/netI 0.0400
_diffrn_reflns_limit_h_max 9
_diffrn_reflns_limit_h_min -11
_diffrn_reflns_limit_k_max 22
_diffrn_reflns_limit_k_min -19
_diffrn_reflns_limit_l_max 4
_diffrn_reflns_limit_l_min -5
_diffrn_reflns_number 3092
_diffrn_reflns_theta_max 27.51
_diffrn_reflns_theta_min 2.40
_exptl_absorpt_coefficient_mu 0.141
_exptl_absorpt_correction_type none
_exptl_crystal_colour 'clear yellow'
_exptl_crystal_density_diffrn 1.601
_exptl_crystal_density_method 'not measured'
_exptl_crystal_description prism
_exptl_crystal_F_000 368
_exptl_crystal_size_max 0.80
_exptl_crystal_size_mid 0.20
_exptl_crystal_size_min 0.20
_refine_ls_abs_structure_details 'Flack H D (1983), Acta Cryst. A39, 876-881'
_refine_ls_abs_structure_Flack 1.6(16)
_refine_ls_extinction_method none
_refine_ls_goodness_of_fit_ref 1.116
_refine_ls_hydrogen_treatment mixed
_refine_ls_matrix_type full
_refine_ls_number_parameters 112
_refine_ls_number_reflns 1543
_refine_ls_number_restraints 0
_refine_ls_restrained_S_all 1.116
_refine_ls_R_factor_all 0.0444
_refine_ls_R_factor_gt 0.0421
_refine_ls_shift/su_max 0.000
_refine_ls_shift/su_mean 0.000
_refine_ls_structure_factor_coef Fsqd
_refine_ls_weighting_details 'calc w=1/[\s^2^(Fo^2^)+(0.0749P)^2^+0.2257P] where P=(Fo^2^+2Fc^2^)/3'
_refine_ls_weighting_scheme calc
_refine_ls_wR_factor_gt 0.1233
_refine_ls_wR_factor_ref 0.1280
_reflns_number_gt 1459
_reflns_number_total 1543
_reflns_threshold_expression >2sigma(I)
_cod_original_sg_symbol_H-M P212121
_cod_database_code 1100681

loop_
_symmetry_equiv_pos_as_xyz
'x, y, z'
'-x+1/2, -y, z+1/2'
'x+1/2, -y+1/2, -z'
'-x, y+1/2, -z+1/2'

loop_
_atom_site_label
_atom_site_type_symbol
_atom_site_fract_x
_atom_site_fract_y
_atom_site_fract_z
_atom_site_U_iso_or_equiv
_atom_site_adp_type
_atom_site_occupancy
_atom_site_symmetry_multiplicity
_atom_site_calc_flag
_atom_site_refinement_flags
_atom_site_disorder_assembly
_atom_site_disorder_group
O1 O 0.88499(16) 0.44673(8) 0.7717(4) 0.0316(4) Uani 1 1 d . . .
O2 O 1.12075(18) 0.47637(10) 0.6256(4) 0.0396(4) Uani 1 1 d . . .
O3 O 0.93622(19) 0.31463(9) 1.3340(4) 0.0371(4) Uani 1 1 d . . .
O4 O 0.75352(17) 0.28253(8) 0.7412(4) 0.0346(4) Uani 1 1 d . . .
H4 H 0.8159 0.2985 0.6291 0.052 Uiso 1 1 calc R . .
O5 O 0.44540(17) 0.34613(9) 0.6640(5) 0.0434(5) Uani 1 1 d . . .
H5 H 0.4670 0.2991 0.6672 0.065 Uiso 1 1 calc R . .
N1 N 1.2319(2) 0.37311(11) 1.0878(5) 0.0339(5) Uani 1 1 d . . .
H1A H 1.2351 0.3279 1.1811 0.051 Uiso 1 1 calc R . .
H1B H 1.2659 0.4121 1.1936 0.051 Uiso 1 1 calc R . .
H1C H 1.2899 0.3692 0.9387 0.051 Uiso 1 1 calc R . .
C1 C 1.0407(2) 0.44040(11) 0.7866(5) 0.0288(5) Uani 1 1 d . . .
C2 C 1.0774(2) 0.38943(12) 1.0067(5) 0.0282(4) Uani 1 1 d . . .
C3 C 0.9500(2) 0.36199(11) 1.1371(5) 0.0287(4) Uani 1 1 d . . .
C4 C 0.8174(2) 0.40243(12) 0.9953(5) 0.0298(5) Uani 1 1 d . . .
H4A H 0.7715 0.4398 1.1247 0.036 Uiso 1 1 calc R . .
C5 C 0.6939(2) 0.34731(12) 0.8899(5) 0.0296(5) Uani 1 1 d . . .
H5A H 0.6405 0.3260 1.0504 0.035 Uiso 1 1 calc R . .
C6 C 0.5782(2) 0.39172(12) 0.7168(6) 0.0333(5) Uani 1 1 d . . .
H6A H 0.5495 0.4399 0.8115 0.040 Uiso 1 1 calc R . .
H6B H 0.6244 0.4065 0.5433 0.040 Uiso 1 1 calc R . .

loop_
_atom_site_aniso_label
_atom_site_aniso_U_11
_atom_site_aniso_U_22
_atom_site_aniso_U_33
_atom_site_aniso_U_23
_atom_site_aniso_U_13
_atom_site_aniso_U_12
O1 0.0268(7) 0.0240(6) 0.0440(10) 0.0068(6) -0.0006(7) -0.0014(5)
O2 0.0336(8) 0.0380(9) 0.0471(10) 0.0153(8) -0.0032(8) -0.0102(6)
O3 0.0405(8) 0.0313(7) 0.0395(10) 0.0083(6) 0.0128(7) 0.0058(6)
O4 0.0325(7) 0.0209(6) 0.0503(10) -0.0020(6) 0.0143(8) -0.0019(6)
O5 0.0279(7) 0.0314(7) 0.0708(14) -0.0016(8) -0.0051(9) -0.0013(6)
N1 0.0274(8) 0.0266(8) 0.0478(13) 0.0046(7) -0.0052(9) -0.0032(6)
C1 0.0262(9) 0.0221(8) 0.0380(13) 0.0010(7) -0.0019(9) -0.0036(7)
C2 0.0256(9) 0.0248(8) 0.0343(12) 0.0047(8) -0.0006(8) -0.0003(8)
C3 0.0294(9) 0.0198(8) 0.0368(12) -0.0016(7) 0.0029(9) 0.0013(7)
C4 0.0269(9) 0.0220(9) 0.0405(13) 0.0001(9) 0.0044(9) 0.0018(7)
C5 0.0234(8) 0.0246(9) 0.0407(13) 0.0005(8) 0.0078(9) -0.0004(7)
C6 0.0263(9) 0.0267(9) 0.0470(14) 0.0007(9) 0.0038(9) -0.0003(8)

loop_
_atom_type_symbol
_atom_type_description
_atom_type_scat_dispersion_real
_atom_type_scat_dispersion_imag
_atom_type_scat_source
C C 0.0033 0.0016 'International Tables Vol C Tables 4.2.6.8 and 6.1.1.4'
H H 0.0000 0.0000 'International Tables Vol C Tables 4.2.6.8 and 6.1.1.4'
O O 0.0106 0.0060 'International Tables Vol C Tables 4.2.6.8 and 6.1.1.4'
N N 0.0061 0.0033 'International Tables Vol C Tables 4.2.6.8 and 6.1.1.4'
